data_4100811
loop_
_publ_author_name
'Paola Gilli'
'Valerio Bertolasi'
'Loretta Pretto'
'Valeria Ferretti'
'Gastone Gilli'

_publ_section_title
;
Covalent versus Electrostatic Nature of the Strong Hydrogen Bond:
Discrimination among Single, Double, and Asymmetric Single-Well Hydrogen
Bonds by Variable-Temperature X-ray Crystallographic Methods in \b-Diketone
Enol RAHB Systems
;
_journal_name_full 'Journal of the American Chemical Society'
_journal_page_first 3845
_journal_page_last 3855
_journal_paper_doi 10.1021/ja030213z
_journal_volume 126
_journal_year 2004
_chemical_formula_moiety 'C16 H13 N O5'
_chemical_formula_sum 'C16 H13 N O5'
_chemical_formula_weight 299.27
_space_group_IT_number 14
_symmetry_cell_setting monoclinic
_symmetry_space_group_name_Hall '-P 2yn'
_symmetry_space_group_name_H-M 'P 1 21/n 1'
_cell_angle_alpha 90.00
_cell_angle_beta 100.671(1)
_cell_angle_gamma 90.00
_cell_formula_units_Z 4
_cell_length_a 7.1800(1)
_cell_length_b 16.0048(3)
_cell_length_c 12.2543(2)
_cell_measurement_temperature 180
_cell_volume 1383.84(4)
_diffrn_ambient_temperature 180
_exptl_crystal_density_diffrn 1.436
_cod_original_sg_symbol_H-M 'P 21/n'
_cod_database_code 4100811

loop_
_symmetry_equiv_pos_as_xyz
'x, y, z'
'-x+1/2, y+1/2, -z+1/2'
'-x, -y, -z'
'x-1/2, -y-1/2, z-1/2'

loop_
_atom_site_label
_atom_site_type_symbol
_atom_site_fract_x
_atom_site_fract_y
_atom_site_fract_z
_atom_site_U_iso_or_equiv
_atom_site_adp_type
_atom_site_occupancy
_atom_site_symmetry_multiplicity
_atom_site_calc_flag
_atom_site_refinement_flags
_atom_site_disorder_assembly
_atom_site_disorder_group
O1 O -0.13526(14) 0.97372(6) 0.71030(7) 0.0403(2) Uani 1 1 d . . .
O2 O -0.15730(14) 1.12540(6) 0.69343(8) 0.0428(2) Uani 1 1 d . . .
O3 O 0.01617(14) 1.50363(6) 0.71346(9) 0.0451(2) Uani 1 1 d . . .
O4 O -0.14382(13) 1.41411(6) 0.60096(7) 0.0391(2) Uani 1 1 d . . .
O5 O 0.27889(15) 0.68328(5) 1.00772(8) 0.0437(2) Uani 1 1 d . . .
N1 N -0.03624(14) 1.43211(6) 0.68785(8) 0.0319(2) Uani 1 1 d . . .
C1 C -0.00274(16) 0.98107(7) 0.79678(9) 0.0287(2) Uani 1 1 d . . .
C2 C 0.06222(16) 1.06139(7) 0.83388(9) 0.0293(2) Uani 1 1 d . . .
C3 C -0.01913(16) 1.13191(7) 0.77868(9) 0.0289(2) Uani 1 1 d . . .
C4 C 0.04432(16) 1.21828(7) 0.80959(9) 0.0279(2) Uani 1 1 d . . .
C5 C 0.17284(19) 1.23643(8) 0.90660(9) 0.0350(3) Uani 1 1 d . . .
C6 C 0.2316(2) 1.31811(8) 0.93166(10) 0.0401(3) Uani 1 1 d . . .
C7 C 0.16247(18) 1.38268(8) 0.86055(10) 0.0351(3) Uani 1 1 d . . .
C8 C 0.03473(16) 1.36385(7) 0.76505(9) 0.0285(2) Uani 1 1 d . . .
C9 C -0.02648(15) 1.28351(7) 0.73770(9) 0.0277(2) Uani 1 1 d . . .
C10 C 0.07325(15) 0.90354(7) 0.85203(9) 0.0272(2) Uani 1 1 d . . .
C11 C 0.01468(16) 0.82691(7) 0.80187(10) 0.0301(2) Uani 1 1 d . . .
C12 C 0.08016(17) 0.75191(7) 0.85072(10) 0.0315(2) Uani 1 1 d . . .
C13 C 0.20652(17) 0.75299(7) 0.95162(10) 0.0308(2) Uani 1 1 d . . .
C14 C 0.26743(17) 0.82873(7) 1.00255(9) 0.0323(2) Uani 1 1 d . . .
C15 C 0.20073(16) 0.90312(7) 0.95344(9) 0.0294(2) Uani 1 1 d . . .
C16 C 0.2260(3) 0.60406(8) 0.95779(13) 0.0481(4) Uani 1 1 d . . .
H1 H -0.171(3) 1.0505(19) 0.6873(18) 0.111(9) Uani 1 1 d . . .
H2 H 0.162(2) 1.0661(9) 0.8956(13) 0.038(4) Uiso 1 1 d . . .
H5 H 0.226(2) 1.1930(10) 0.9574(13) 0.041(4) Uiso 1 1 d . . .
H6 H 0.323(3) 1.3306(11) 0.9970(15) 0.056(5) Uiso 1 1 d . . .
H7 H 0.203(3) 1.4409(11) 0.8728(15) 0.054(5) Uiso 1 1 d . . .
H9 H -0.115(2) 1.2726(10) 0.6705(14) 0.042(4) Uiso 1 1 d . . .
H11 H -0.073(2) 0.8264(10) 0.7340(13) 0.043(4) Uiso 1 1 d . . .
H12 H 0.037(2) 0.6991(9) 0.8114(12) 0.036(4) Uiso 1 1 d . . .
H14 H 0.356(2) 0.8283(10) 1.0752(14) 0.047(4) Uiso 1 1 d . . .
H15 H 0.242(2) 0.9551(10) 0.9921(13) 0.039(4) Uiso 1 1 d . . .
H161 H 0.090(3) 0.5943(11) 0.9501(15) 0.053(5) Uiso 1 1 d . . .
H162 H 0.267(2) 0.5988(11) 0.8859(15) 0.052(4) Uiso 1 1 d . . .
H163 H 0.296(3) 0.5616(13) 1.0086(17) 0.067(5) Uiso 1 1 d . . .

loop_
_atom_site_aniso_label
_atom_site_aniso_U_11
_atom_site_aniso_U_22
_atom_site_aniso_U_33
_atom_site_aniso_U_23
_atom_site_aniso_U_13
_atom_site_aniso_U_12
O1 0.0471(5) 0.0332(4) 0.0341(4) 0.0002(3) -0.0092(4) -0.0019(4)
O2 0.0495(6) 0.0323(5) 0.0378(5) 0.0039(4) -0.0147(4) -0.0029(4)
O3 0.0472(5) 0.0271(4) 0.0576(6) 0.0033(4) 0.0004(4) -0.0041(4)
O4 0.0422(5) 0.0356(5) 0.0354(4) 0.0043(3) -0.0037(4) 0.0044(4)
O5 0.0601(6) 0.0274(4) 0.0379(5) 0.0021(3) -0.0059(4) 0.0028(4)
N1 0.0303(5) 0.0282(5) 0.0364(5) 0.0028(4) 0.0042(4) 0.0019(4)
C1 0.0292(5) 0.0304(5) 0.0264(5) -0.0005(4) 0.0050(4) 0.0005(4)
C2 0.0297(5) 0.0294(5) 0.0271(5) -0.0004(4) 0.0006(4) 0.0015(4)
C3 0.0310(6) 0.0300(5) 0.0250(5) 0.0004(4) 0.0036(4) 0.0004(4)
C4 0.0297(5) 0.0289(5) 0.0248(5) 0.0013(4) 0.0044(4) 0.0012(4)
C5 0.0433(7) 0.0333(6) 0.0258(5) 0.0026(4) -0.0006(5) -0.0002(5)
C6 0.0485(7) 0.0387(7) 0.0282(5) -0.0007(5) -0.0056(5) -0.0052(5)
C7 0.0399(6) 0.0315(6) 0.0322(6) -0.0018(4) 0.0026(5) -0.0039(5)
C8 0.0279(5) 0.0287(5) 0.0285(5) 0.0018(4) 0.0042(4) 0.0024(4)
C9 0.0267(5) 0.0289(5) 0.0266(5) 0.0002(4) 0.0023(4) 0.0016(4)
C10 0.0277(5) 0.0271(5) 0.0270(5) -0.0008(4) 0.0056(4) -0.0002(4)
C11 0.0283(5) 0.0320(6) 0.0285(5) -0.0016(4) 0.0014(4) -0.0028(4)
C12 0.0333(6) 0.0280(5) 0.0323(6) -0.0028(4) 0.0039(4) -0.0038(4)
C13 0.0344(6) 0.0278(5) 0.0299(5) 0.0020(4) 0.0047(4) 0.0005(4)
C14 0.0361(6) 0.0317(6) 0.0265(5) -0.0018(4) -0.0005(4) -0.0007(4)
C15 0.0331(6) 0.0277(5) 0.0265(5) -0.0030(4) 0.0036(4) -0.0019(4)
C16 0.0731(11) 0.0272(6) 0.0411(7) 0.0013(5) 0.0033(7) 0.0006(6)
H1 0.090(19) 0.16(3) 0.060(15) -0.004(16) -0.037(13) -0.032(18)

loop_
_geom_bond_atom_site_label_1
_geom_bond_atom_site_label_2
_geom_bond_distance
_geom_bond_site_symmetry_2
_geom_bond_publ_flag
O1 C1 1.2919(14) . ?
O1 H1 1.28(3) . ?
O2 C3 1.3048(14) . ?
O2 H1 1.20(3) . ?
O3 N1 1.2275(13) . ?
O4 N1 1.2283(13) . ?
O5 C13 1.3620(14) . ?
O5 C16 1.4283(16) . ?
N1 C8 1.4730(14) . ?
C1 C2 1.4135(15) . ?
C1 C10 1.4695(15) . ?
C2 H2 0.946(16) . ?
C2 C3 1.3880(15) . ?
C3 C4 1.4826(15) . ?
C4 C5 1.3939(16) . ?
C4 C9 1.3995(15) . ?
C5 H5 0.963(16) . ?
C5 C6 1.3905(18) . ?
C6 H6 0.957(18) . ?
C6 C7 1.3833(18) . ?
C7 H7 0.979(18) . ?
C7 C8 1.3799(16) . ?
C8 C9 1.3799(16) . ?
C9 H9 0.959(16) . ?
C10 C15 1.4004(15) . ?
C10 C11 1.4011(15) . ?
C11 H11 0.946(16) . ?
C11 C12 1.3841(16) . ?
C12 H12 0.993(15) . ?
C12 C13 1.3917(16) . ?
C13 C14 1.3962(16) . ?
C14 H14 0.992(17) . ?
C14 C15 1.3793(16) . ?
C15 H15 0.976(16) . ?
C16 H161 0.974(19) . ?
C16 H162 0.982(18) . ?
C16 H163 0.99(2) . ?
